data_4513477
loop_
_publ_author_name
'Bhattacharya, Biswajit'
'Maity, Dilip Kumar'
'Mondal, Rajarshi'
'Colacio, Enrique'
'Ghoshal, Debajyoti'

_publ_section_title
;
 Two Series of Isostructural Coordination Polymers with Isomeric
 Benzenedicarboxylates and Different Azine Based N,N&#x2032;-Donor
 Ligands: Syntheses, Characterization and Magnetic Properties
;
_journal_issue 9
_journal_name_full 'Crystal Growth &amp; Design'
_journal_page_first 4427
_journal_paper_doi 10.1021/acs.cgd.5b00741
_journal_volume 15
_journal_year 2015
_chemical_formula_sum 'C22 H18 Co N4 O4'
_chemical_formula_weight 461.33
_chemical_name_systematic
;
 ?
;
_space_group_IT_number 14
_symmetry_cell_setting monoclinic
_symmetry_space_group_name_Hall '-P 2ybc'
_symmetry_space_group_name_H-M 'P 1 21/c 1'
_atom_sites_solution_hydrogens geom
_atom_sites_solution_primary direct
_atom_sites_solution_secondary difmap
_audit_creation_method SHELXL-97
_cell_angle_alpha 90.00
_cell_angle_beta 91.0130(10)
_cell_angle_gamma 90.00
_cell_formula_units_Z 4
_cell_length_a 7.6154(2)
_cell_length_b 13.4625(3)
_cell_length_c 19.6118(4)
_cell_measurement_reflns_used 250
_cell_measurement_temperature 298(2)
_cell_measurement_theta_max 25.7
_cell_measurement_theta_min 1.8
_cell_volume 2010.33(8)
_computing_cell_refinement 'SMART APEX II'
_computing_data_collection 'SMART APEX II (Bruker,2010)'
_computing_data_reduction 'SAINT (Bruker,2000)'
_computing_molecular_graphics 'Ortep-3v2 for windows (Farrugia, 1997)'
_computing_publication_material 'PLATON (Spek, 2008)'
_computing_structure_refinement 'SHELXL-97 (Sheldrick, 2008)'
_computing_structure_solution 'SHELXS-97 (Sheldrick, 2008)'
_diffrn_ambient_temperature 298(2)
_diffrn_measured_fraction_theta_full 0.998
_diffrn_measured_fraction_theta_max 0.998
_diffrn_measurement_device_type 'CCD area detector'
_diffrn_measurement_method 'phi and omega scans'
_diffrn_radiation_monochromator graphite
_diffrn_radiation_source 'fine-focus sealed tube'
_diffrn_radiation_type MoK\a
_diffrn_radiation_wavelength 0.71073
_diffrn_reflns_av_R_equivalents 0.0356
_diffrn_reflns_av_sigmaI/netI 0.0277
_diffrn_reflns_limit_h_max 9
_diffrn_reflns_limit_h_min -9
_diffrn_reflns_limit_k_max 16
_diffrn_reflns_limit_k_min -16
_diffrn_reflns_limit_l_max 23
_diffrn_reflns_limit_l_min -23
_diffrn_reflns_number 28585
_diffrn_reflns_theta_full 25.73
_diffrn_reflns_theta_max 25.73
_diffrn_reflns_theta_min 1.83
_exptl_absorpt_coefficient_mu 0.892
_exptl_absorpt_correction_T_max 0.9683
_exptl_absorpt_correction_T_min 0.8769
_exptl_absorpt_correction_type multi-scan
_exptl_absorpt_process_details
;
'XPREP' - A PROGRAM DATA PREPARATION & RECIPROCAL 
SPACE EXPLORATION,
Bruker Analytical X-ray Systems, 1997
;
_exptl_crystal_colour Red
_exptl_crystal_density_diffrn 1.524
_exptl_crystal_density_method 'not measured'
_exptl_crystal_description Block
_exptl_crystal_F_000 948
_exptl_crystal_size_max 0.20
_exptl_crystal_size_mid 0.10
_exptl_crystal_size_min 0.10
_refine_diff_density_max 0.300
_refine_diff_density_min -0.292
_refine_diff_density_rms 0.053
_refine_ls_extinction_method none
_refine_ls_goodness_of_fit_ref 1.050
_refine_ls_hydrogen_treatment noref
_refine_ls_matrix_type full
_refine_ls_number_parameters 280
_refine_ls_number_reflns 3837
_refine_ls_number_restraints 0
_refine_ls_restrained_S_all 1.050
_refine_ls_R_factor_all 0.0418
_refine_ls_R_factor_gt 0.0328
_refine_ls_shift/su_max 0.001
_refine_ls_shift/su_mean 0.000
_refine_ls_structure_factor_coef Fsqd
_refine_ls_weighting_details 'calc w=1/[\s^2^(Fo^2^)+(0.0379P)^2^+1.2956P] where P=(Fo^2^+2Fc^2^)/3'
_refine_ls_weighting_scheme calc
_refine_ls_wR_factor_gt 0.0805
_refine_ls_wR_factor_ref 0.0845
_reflns_number_gt 3253
_reflns_number_total 3837
_reflns_threshold_expression >2\s(I)
_cod_data_source_file cg5b00741_si_001.cif
_cod_data_source_block DG6
_cod_depositor_comments
;
The following automatic conversions were performed:
'__computing_data_collection' tag replaced with
'_computing_data_collection' tag.

Automatic conversion script
Id: cif_correct_tags 3376 2015-05-07 07:48:27Z andrius 

The following automatic conversions were performed:

'_symmetry_cell_setting' value 'Monoclinic' changed to 'monoclinic'
according to
/usr/data/users/saulius/crontab/automatic-downloads/rss-feeds/ACS/lib/dictionaries/cif_core.dic
dictionary named 'cif_core.dic' version 2.4.2 from 2011-04-26.

Automatic conversion script
Id: cif_fix_values 3271 2015-04-21 07:52:19Z andrius 

 Adding full bibliography for 4513472--4513478.cif.
;
_cod_original_sg_symbol_H-M P21/c
_cod_database_code 4513477

loop_
_symmetry_equiv_pos_as_xyz
'x, y, z'
'-x, y+1/2, -z+1/2'
'-x, -y, -z'
'x, -y-1/2, z-1/2'

loop_
_atom_site_label
_atom_site_type_symbol
_atom_site_fract_x
_atom_site_fract_y
_atom_site_fract_z
_atom_site_U_iso_or_equiv
_atom_site_adp_type
_atom_site_occupancy
_atom_site_symmetry_multiplicity
_atom_site_calc_flag
_atom_site_refinement_flags
Co1 Co 0.45188(4) 0.07823(2) 0.898684(14) 0.02419(11) Uani 1 1 d .
O4 O 0.4913(2) -0.41148(11) 0.71218(8) 0.0327(4) Uani 1 1 d .
O3 O 0.6958(2) -0.32266(12) 0.66397(8) 0.0341(4) Uani 1 1 d .
O2 O 0.6586(2) -0.13677(11) 1.01432(7) 0.0309(4) Uani 1 1 d .
O1 O 0.6378(2) -0.00800(10) 0.94379(7) 0.0281(4) Uani 1 1 d .
N2 N 0.0061(3) -0.38153(15) 0.89811(10) 0.0373(5) Uani 1 1 d .
N1 N 0.2818(2) -0.04841(14) 0.87645(9) 0.0285(4) Uani 1 1 d .
C7 C 0.7139(3) -0.13242(17) 0.83341(11) 0.0315(5) Uani 1 1 d .
H7 H 0.7590 -0.0684 0.8306 0.038 Uiso 1 1 calc R
C2 C 0.6563(3) -0.16795(16) 0.89525(10) 0.0253(5) Uani 1 1 d .
C8 C 0.6057(3) -0.34404(17) 0.71503(11) 0.0289(5) Uani 1 1 d .
C15 C 0.0566(4) -0.38435(19) 0.77461(13) 0.0439(6) Uani 1 1 d .
H15A H 0.0064 -0.4496 0.7771 0.066 Uiso 1 1 calc R
H15B H 0.1743 -0.3889 0.7581 0.066 Uiso 1 1 calc R
H15C H -0.0128 -0.3440 0.7441 0.066 Uiso 1 1 calc R
C12 C 0.2095(3) -0.18441(17) 0.80212(12) 0.0320(5) Uani 1 1 d .
H12 H 0.2131 -0.2113 0.7585 0.038 Uiso 1 1 calc R
C5 C 0.6311(3) -0.28567(17) 0.77938(11) 0.0277(5) Uani 1 1 d .
C3 C 0.5913(3) -0.26385(17) 0.89934(11) 0.0300(5) Uani 1 1 d .
H3 H 0.5584 -0.2895 0.9413 0.036 Uiso 1 1 calc R
C4 C 0.5755(3) -0.32150(17) 0.84128(11) 0.0306(5) Uani 1 1 d .
H4 H 0.5271 -0.3848 0.8439 0.037 Uiso 1 1 calc R
C11 C 0.1317(3) -0.23670(16) 0.85416(11) 0.0282(5) Uani 1 1 d .
C9 C 0.2002(3) -0.09803(18) 0.92592(12) 0.0357(6) Uani 1 1 d .
H9 H 0.1939 -0.0685 0.9687 0.043 Uiso 1 1 calc R
C6 C 0.7048(3) -0.19115(18) 0.77608(11) 0.0330(5) Uani 1 1 d .
H6 H 0.7480 -0.1677 0.7350 0.040 Uiso 1 1 calc R
C1 C 0.6511(3) -0.10006(16) 0.95571(11) 0.0245(5) Uani 1 1 d .
C13 C 0.2819(3) -0.09196(17) 0.81509(12) 0.0324(5) Uani 1 1 d .
H13 H 0.3335 -0.0582 0.7792 0.039 Uiso 1 1 calc R
C14 C 0.0599(3) -0.33815(17) 0.84436(12) 0.0322(5) Uani 1 1 d .
C10 C 0.1255(3) -0.18986(18) 0.91699(12) 0.0368(6) Uani 1 1 d .
H10 H 0.0704 -0.2208 0.9532 0.044 Uiso 1 1 calc R
N3 N -0.0838(3) -0.46958(15) 0.89202(11) 0.0386(5) Uani 1 1 d .
C18 C -0.1245(3) -0.63930(17) 0.90865(12) 0.0316(5) Uani 1 1 d .
C16 C -0.0085(3) -0.55081(18) 0.90901(12) 0.0338(6) Uani 1 1 d .
C19 C -0.3045(3) -0.62810(18) 0.91554(14) 0.0408(6) Uani 1 1 d .
H18 H -0.3528 -0.5651 0.9203 0.049 Uiso 1 1 calc R
C17 C 0.1805(3) -0.5605(2) 0.92861(16) 0.0510(7) Uani 1 1 d .
H22A H 0.2361 -0.4966 0.9261 0.077 Uiso 1 1 calc R
H22B H 0.2367 -0.6056 0.8980 0.077 Uiso 1 1 calc R
H22C H 0.1907 -0.5855 0.9744 0.077 Uiso 1 1 calc R
C21 C -0.1799(3) -0.81333(17) 0.90120(11) 0.0319(5) Uani 1 1 d .
H20 H -0.1358 -0.8772 0.8958 0.038 Uiso 1 1 calc R
C20 C -0.4110(3) -0.71031(18) 0.91535(13) 0.0388(6) Uani 1 1 d .
H19 H -0.5310 -0.7010 0.9208 0.047 Uiso 1 1 calc R
N4 N -0.3520(2) -0.80297(13) 0.90778(9) 0.0289(4) Uani 1 1 d .
C22 C -0.0621(3) -0.73553(18) 0.90183(12) 0.0335(5) Uani 1 1 d .
H21 H 0.0576 -0.7474 0.8977 0.040 Uiso 1 1 calc R

loop_
_atom_site_aniso_label
_atom_site_aniso_U_11
_atom_site_aniso_U_22
_atom_site_aniso_U_33
_atom_site_aniso_U_23
_atom_site_aniso_U_13
_atom_site_aniso_U_12
Co1 0.03505(19) 0.01762(17) 0.01984(17) 0.00181(11) -0.00099(12) -0.00291(13)
O4 0.0402(9) 0.0273(9) 0.0303(9) -0.0079(7) -0.0007(7) -0.0003(8)
O3 0.0386(9) 0.0386(10) 0.0251(9) -0.0093(7) 0.0032(7) -0.0008(8)
O2 0.0485(10) 0.0242(9) 0.0201(8) -0.0009(6) 0.0011(7) 0.0027(7)
O1 0.0407(9) 0.0158(8) 0.0275(8) -0.0011(6) -0.0032(7) -0.0002(7)
N2 0.0414(12) 0.0237(11) 0.0467(13) 0.0025(9) -0.0013(10) -0.0107(9)
N1 0.0341(11) 0.0228(10) 0.0285(10) 0.0008(8) -0.0022(8) -0.0054(8)
C7 0.0427(14) 0.0231(12) 0.0290(12) -0.0037(10) 0.0045(10) -0.0044(10)
C2 0.0321(12) 0.0217(12) 0.0222(11) -0.0018(9) -0.0009(9) 0.0037(9)
C8 0.0325(12) 0.0270(13) 0.0272(12) -0.0060(10) -0.0043(10) 0.0099(10)
C15 0.0521(16) 0.0330(14) 0.0465(16) -0.0083(12) 0.0011(12) -0.0125(13)
C12 0.0393(13) 0.0285(13) 0.0282(12) -0.0041(10) 0.0000(10) -0.0072(11)
C5 0.0312(12) 0.0266(12) 0.0254(12) -0.0057(9) -0.0009(9) 0.0059(10)
C3 0.0444(14) 0.0242(12) 0.0214(11) 0.0017(9) 0.0019(10) 0.0011(10)
C4 0.0421(14) 0.0194(12) 0.0304(13) -0.0032(9) -0.0001(10) 0.0000(10)
C11 0.0283(12) 0.0226(12) 0.0337(13) -0.0006(10) -0.0031(9) -0.0029(9)
C9 0.0472(15) 0.0338(14) 0.0261(12) -0.0036(10) 0.0002(11) -0.0114(11)
C6 0.0436(14) 0.0330(14) 0.0226(12) -0.0013(10) 0.0062(10) -0.0027(11)
C1 0.0270(11) 0.0233(12) 0.0234(11) -0.0021(9) 0.0002(9) -0.0002(9)
C13 0.0408(14) 0.0280(13) 0.0284(12) 0.0031(10) 0.0013(10) -0.0087(11)
C14 0.0302(12) 0.0251(13) 0.0413(14) -0.0023(10) -0.0028(10) -0.0038(10)
C10 0.0491(15) 0.0334(14) 0.0281(13) 0.0035(10) 0.0015(11) -0.0161(12)
N3 0.0412(12) 0.0213(11) 0.0532(13) 0.0020(9) -0.0004(10) -0.0109(9)
C18 0.0362(13) 0.0244(13) 0.0342(13) 0.0002(10) 0.0033(10) -0.0045(10)
C16 0.0352(13) 0.0274(13) 0.0390(14) -0.0021(10) 0.0038(11) -0.0050(10)
C19 0.0368(14) 0.0204(13) 0.0653(18) -0.0010(12) 0.0031(12) 0.0017(11)
C17 0.0399(15) 0.0403(16) 0.073(2) -0.0003(14) -0.0036(14) -0.0072(13)
C21 0.0415(14) 0.0213(12) 0.0330(13) -0.0008(10) 0.0054(10) 0.0023(10)
C20 0.0328(13) 0.0245(13) 0.0593(17) 0.0010(11) 0.0009(12) -0.0013(11)
N4 0.0362(11) 0.0204(10) 0.0300(10) 0.0016(8) -0.0007(8) -0.0026(8)
C22 0.0323(13) 0.0289(13) 0.0397(14) 0.0001(10) 0.0075(10) 0.0007(10)

loop_
_atom_type_symbol
_atom_type_description
_atom_type_scat_dispersion_real
_atom_type_scat_dispersion_imag
_atom_type_scat_source
C C 0.0033 0.0016 'International Tables Vol C Tables 4.2.6.8 and 6.1.1.4'
H H 0.0000 0.0000 'International Tables Vol C Tables 4.2.6.8 and 6.1.1.4'
N N 0.0061 0.0033 'International Tables Vol C Tables 4.2.6.8 and 6.1.1.4'
O O 0.0106 0.0060 'International Tables Vol C Tables 4.2.6.8 and 6.1.1.4'
Co Co 0.3494 0.9721 'International Tables Vol C Tables 4.2.6.8 and 6.1.1.4'

loop_
_geom_angle_atom_site_label_1
_geom_angle_atom_site_label_2
_geom_angle_atom_site_label_3
_geom_angle
_geom_angle_site_symmetry_1
_geom_angle_site_symmetry_3
O1 Co1 O2 98.60(6) . 3_657
O1 Co1 O3 166.81(6) . 2_656
O2 Co1 O3 91.08(6) 3_657 2_656
O1 Co1 N1 92.72(6) . .
O2 Co1 N1 102.34(7) 3_657 .
O3 Co1 N1 93.95(7) 2_656 .
O1 Co1 N4 84.99(6) . 1_665
O2 Co1 N4 86.65(7) 3_657 1_665
O3 Co1 N4 86.66(7) 2_656 1_665
N1 Co1 N4 170.97(7) . 1_665
O1 Co1 O4 108.42(6) . 2_656
O2 Co1 O4 150.30(6) 3_657 2_656
O3 Co1 O4 60.42(6) 2_656 2_656
N1 Co1 O4 88.76(6) . 2_656
N4 Co1 O4 83.71(6) 1_665 2_656
O1 Co1 C8 137.92(7) . 2_656
O2 Co1 C8 120.60(7) 3_657 2_656
O3 Co1 C8 30.25(7) 2_656 2_656
N1 Co1 C8 93.14(7) . 2_656
N4 Co1 C8 82.85(7) 1_665 2_656
O4 Co1 C8 30.24(7) 2_656 2_656
C8 O4 Co1 86.68(13) . 2_646
C8 O3 Co1 91.48(13) . 2_646
C1 O2 Co1 126.41(14) . 3_657
C1 O1 Co1 134.15(14) . .
C14 N2 N3 119.3(2) . .
C13 N1 C9 116.13(19) . .
C13 N1 Co1 120.82(15) . .
C9 N1 Co1 121.76(15) . .
C6 C7 C2 120.4(2) . .
C7 C2 C3 119.5(2) . .
C7 C2 C1 119.8(2) . .
C3 C2 C1 120.55(19) . .
O3 C8 O4 121.1(2) . .
O3 C8 C5 119.2(2) . .
O4 C8 C5 119.7(2) . .
O3 C8 Co1 58.27(11) . 2_646
O4 C8 Co1 63.08(11) . 2_646
C5 C8 Co1 172.79(16) . 2_646
C11 C12 C13 119.8(2) . .
C4 C5 C6 119.4(2) . .
C4 C5 C8 121.4(2) . .
C6 C5 C8 119.1(2) . .
C4 C3 C2 120.1(2) . .
C5 C4 C3 120.3(2) . .
C12 C11 C10 116.5(2) . .
C12 C11 C14 122.4(2) . .
C10 C11 C14 121.1(2) . .
N1 C9 C10 123.6(2) . .
C7 C6 C5 120.1(2) . .
O2 C1 O1 123.98(19) . .
O2 C1 C2 118.98(19) . .
O1 C1 C2 117.04(18) . .
N1 C13 C12 123.6(2) . .
N2 C14 C11 115.9(2) . .
N2 C14 C15 124.1(2) . .
C11 C14 C15 120.0(2) . .
C9 C10 C11 120.2(2) . .
C16 N3 N2 119.7(2) . .
C22 C18 C19 116.8(2) . .
C22 C18 C16 123.0(2) . .
C19 C18 C16 120.1(2) . .
N3 C16 C18 114.9(2) . .
N3 C16 C17 124.8(2) . .
C18 C16 C17 120.3(2) . .
C20 C19 C18 119.8(2) . .
N4 C21 C22 124.3(2) . .
N4 C20 C19 123.6(2) . .
C21 N4 C20 116.4(2) . .
C21 N4 Co1 126.00(15) . 1_445
C20 N4 Co1 117.41(16) . 1_445
C21 C22 C18 119.1(2) . .

loop_
_geom_bond_atom_site_label_1
_geom_bond_atom_site_label_2
_geom_bond_distance
_geom_bond_site_symmetry_2
Co1 O1 2.0222(15) .
Co1 O2 2.0715(15) 3_657
Co1 O3 2.1229(15) 2_656
Co1 N1 2.1805(18) .
Co1 N4 2.1933(19) 1_665
Co1 O4 2.2287(16) 2_656
Co1 C8 2.495(2) 2_656
O4 C8 1.259(3) .
O4 Co1 2.2287(16) 2_646
O3 C8 1.258(3) .
O3 Co1 2.1229(15) 2_646
O2 C1 1.251(3) .
O2 Co1 2.0715(15) 3_657
O1 C1 1.265(3) .
N2 C14 1.279(3) .
N2 N3 1.373(3) .
N1 C13 1.339(3) .
N1 C9 1.340(3) .
C7 C6 1.375(3) .
C7 C2 1.382(3) .
C2 C3 1.385(3) .
C2 C1 1.498(3) .
C8 C5 1.496(3) .
C8 Co1 2.495(2) 2_646
C15 C14 1.502(3) .
C12 C11 1.382(3) .
C12 C13 1.383(3) .
C5 C4 1.380(3) .
C5 C6 1.393(3) .
C3 C4 1.382(3) .
C11 C10 1.386(3) .
C11 C14 1.483(3) .
C9 C10 1.371(3) .
N3 C16 1.277(3) .
C18 C22 1.387(3) .
C18 C19 1.388(3) .
C18 C16 1.483(3) .
C16 C17 1.489(4) .
C19 C20 1.372(3) .
C21 N4 1.327(3) .
C21 C22 1.379(3) .
C20 N4 1.335(3) .
N4 Co1 2.1933(18) 1_445
